data_2232017
loop_
_publ_author_name
'Abdel-Aziz, Hatem A.'
'Ng, Seik Weng'
'Tiekink, Edward R. T.'

_publ_section_title
;
 1-(1-Benzofuran-2-yl)-2-(phenylsulfonyl)ethanone
;
_journal_coeditor_code PK2346
_journal_issue 10
_journal_name_full 'Acta Crystallographica Section E'
_journal_page_first o2675
_journal_paper_doi 10.1107/S1600536811037366
_journal_volume 67
_journal_year 2011
_chemical_formula_iupac 'C16 H12 O4 S'
_chemical_formula_moiety 'C16 H12 O4 S'
_chemical_formula_sum 'C16 H12 O4 S'
_chemical_formula_weight 300.32
_chemical_name_systematic
;
1-(1-Benzofuran-2-yl)-2-(phenylsulfonyl)ethanone
;
_space_group_IT_number 14
_symmetry_cell_setting monoclinic
_symmetry_space_group_name_Hall '-P 2yn'
_symmetry_space_group_name_H-M 'P 1 21/n 1'
_atom_sites_solution_hydrogens geom
_atom_sites_solution_primary direct
_atom_sites_solution_secondary difmap
_audit_creation_method SHELXL-97
_cell_angle_alpha 90.00
_cell_angle_beta 91.024(2)
_cell_angle_gamma 90.00
_cell_formula_units_Z 4
_cell_length_a 10.7560(2)
_cell_length_b 4.78550(10)
_cell_length_c 26.1838(5)
_cell_measurement_reflns_used 3182
_cell_measurement_temperature 100(2)
_cell_measurement_theta_max 73.9788
_cell_measurement_theta_min 3.3736
_cell_volume 1347.54(5)
_computing_cell_refinement 'CrysAlis PRO (Agilent, 2010)'
_computing_data_collection 'CrysAlis PRO (Agilent, 2010)'
_computing_data_reduction 'CrysAlis PRO (Agilent, 2010)'
_computing_molecular_graphics 'ORTEP-3 (Farrugia, 1997) and DIAMOND (Brandenburg, 2006)'
_computing_publication_material 'publCIF (Westrip, 2010)'
_computing_structure_refinement 'SHELXL97 (Sheldrick, 2008)'
_computing_structure_solution 'SHELXS97 (Sheldrick, 2008)'
_diffrn_ambient_temperature 100(2)
_diffrn_detector_area_resol_mean 10.4
_diffrn_measured_fraction_theta_full 0.970
_diffrn_measured_fraction_theta_max 0.970
_diffrn_measurement_device_type 'Agilent SuperNova Dual diffractometer with an Atlas detector'
_diffrn_measurement_method \w
_diffrn_radiation_monochromator mirror
_diffrn_radiation_source 'SuperNova (Cu) X-ray Source'
_diffrn_radiation_type 'Cu K\a'
_diffrn_radiation_wavelength 1.5418
_diffrn_reflns_av_R_equivalents 0.0156
_diffrn_reflns_av_sigmaI/netI 0.0196
_diffrn_reflns_limit_h_max 13
_diffrn_reflns_limit_h_min -12
_diffrn_reflns_limit_k_max 3
_diffrn_reflns_limit_k_min -5
_diffrn_reflns_limit_l_max 32
_diffrn_reflns_limit_l_min -31
_diffrn_reflns_number 4617
_diffrn_reflns_theta_full 74.15
_diffrn_reflns_theta_max 74.15
_diffrn_reflns_theta_min 3.38
_diffrn_standards_number 0
_exptl_absorpt_coefficient_mu 2.266
_exptl_absorpt_correction_T_max 1.000
_exptl_absorpt_correction_T_min 0.598
_exptl_absorpt_correction_type multi-scan
_exptl_absorpt_process_details '(CrysAlis PRO; Agilent, 2010)'
_exptl_crystal_colour yellow
_exptl_crystal_density_diffrn 1.480
_exptl_crystal_density_method 'not measured'
_exptl_crystal_description prism
_exptl_crystal_F_000 624
_exptl_crystal_size_max 0.35
_exptl_crystal_size_mid 0.15
_exptl_crystal_size_min 0.15
_refine_diff_density_max 0.342
_refine_diff_density_min -0.471
_refine_ls_extinction_method none
_refine_ls_goodness_of_fit_ref 1.043
_refine_ls_hydrogen_treatment constr
_refine_ls_matrix_type full
_refine_ls_number_parameters 190
_refine_ls_number_reflns 2650
_refine_ls_number_restraints 0
_refine_ls_restrained_S_all 1.043
_refine_ls_R_factor_all 0.0342
_refine_ls_R_factor_gt 0.0324
_refine_ls_shift/su_max 0.002
_refine_ls_shift/su_mean 0.000
_refine_ls_structure_factor_coef Fsqd
_refine_ls_weighting_details 'calc w=1/[\s^2^(Fo^2^)+(0.0498P)^2^+0.6486P] where P=(Fo^2^+2Fc^2^)/3'
_refine_ls_weighting_scheme calc
_refine_ls_wR_factor_gt 0.0846
_refine_ls_wR_factor_ref 0.0861
_reflns_number_gt 2495
_reflns_number_total 2650
_reflns_threshold_expression I>2\s(I)
_cod_data_source_file pk2346.cif
_cod_data_source_block I
_cod_original_sg_symbol_H-M 'P 21/n'
_cod_database_code 2232017
_cod_database_fobs_code 2232017

loop_
_symmetry_equiv_pos_as_xyz
'x, y, z'
'-x+1/2, y+1/2, -z+1/2'
'-x, -y, -z'
'x-1/2, -y-1/2, z-1/2'

loop_
_atom_site_type_symbol
_atom_site_label
_atom_site_fract_x
_atom_site_fract_y
_atom_site_fract_z
_atom_site_U_iso_or_equiv
_atom_site_adp_type
_atom_site_calc_flag
_atom_site_refinement_flags
_atom_site_occupancy
_atom_site_symmetry_multiplicity
S S1 0.53618(3) 0.14747(7) 0.735119(11) 0.01251(11) Uani d . 1 1
O O1 0.63911(9) -0.0313(2) 0.74882(4) 0.0174(2) Uani d . 1 1
O O2 0.42375(9) 0.0193(2) 0.71500(4) 0.0178(2) Uani d . 1 1
O O3 0.64086(10) 0.0614(2) 0.62454(4) 0.0228(2) Uani d . 1 1
O O4 0.46617(9) 0.2296(2) 0.55532(4) 0.0173(2) Uani d . 1 1
C C1 0.49885(13) 0.3575(3) 0.78787(5) 0.0137(3) Uani d . 1 1
C C2 0.59334(13) 0.4305(3) 0.82217(5) 0.0163(3) Uani d . 1 1
H H2 0.6754 0.3613 0.8182 0.020 Uiso calc R 1 1
C C3 0.56524(14) 0.6072(3) 0.86253(6) 0.0201(3) Uani d . 1 1
H H3 0.6284 0.6594 0.8865 0.024 Uiso calc R 1 1
C C4 0.44511(14) 0.7074(3) 0.86776(5) 0.0218(3) Uani d . 1 1
H H4 0.4266 0.8293 0.8952 0.026 Uiso calc R 1 1
C C5 0.35163(14) 0.6309(3) 0.83320(6) 0.0225(3) Uani d . 1 1
H H5 0.2696 0.7000 0.8373 0.027 Uiso calc R 1 1
C C6 0.37766(13) 0.4545(3) 0.79284(5) 0.0183(3) Uani d . 1 1
H H6 0.3142 0.4008 0.7691 0.022 Uiso calc R 1 1
C C7 0.58626(13) 0.3948(3) 0.68830(5) 0.0156(3) Uani d . 1 1
H H7A 0.5339 0.5648 0.6894 0.019 Uiso calc R 1 1
H H7B 0.6737 0.4494 0.6953 0.019 Uiso calc R 1 1
C C8 0.57443(13) 0.2571(3) 0.63613(5) 0.0159(3) Uani d . 1 1
C C9 0.47739(13) 0.3641(3) 0.60172(5) 0.0152(3) Uani d . 1 1
C C10 0.39035(13) 0.5678(3) 0.60687(5) 0.0166(3) Uani d . 1 1
H H10 0.3806 0.6887 0.6353 0.020 Uiso calc R 1 1
C C11 0.31615(13) 0.5640(3) 0.56082(5) 0.0166(3) Uani d . 1 1
C C12 0.21147(14) 0.7095(3) 0.54235(6) 0.0218(3) Uani d . 1 1
H H12 0.1746 0.8536 0.5619 0.026 Uiso calc R 1 1
C C13 0.16361(15) 0.6368(3) 0.49482(6) 0.0242(3) Uani d . 1 1
H H13 0.0919 0.7305 0.4818 0.029 Uiso calc R 1 1
C C14 0.21907(15) 0.4270(3) 0.46533(6) 0.0231(3) Uani d . 1 1
H H14 0.1843 0.3841 0.4327 0.028 Uiso calc R 1 1
C C15 0.32250(15) 0.2813(3) 0.48237(5) 0.0205(3) Uani d . 1 1
H H15 0.3604 0.1402 0.4624 0.025 Uiso calc R 1 1
C C16 0.36750(13) 0.3544(3) 0.53055(5) 0.0163(3) Uani d . 1 1

loop_
_atom_site_aniso_label
_atom_site_aniso_U_11
_atom_site_aniso_U_22
_atom_site_aniso_U_33
_atom_site_aniso_U_12
_atom_site_aniso_U_13
_atom_site_aniso_U_23
S1 0.01469(18) 0.01156(19) 0.01124(17) -0.00044(11) -0.00085(12) -0.00152(11)
O1 0.0191(5) 0.0154(5) 0.0178(5) 0.0036(4) -0.0021(4) -0.0012(4)
O2 0.0177(5) 0.0180(5) 0.0176(5) -0.0042(4) -0.0018(4) -0.0033(4)
O3 0.0220(5) 0.0289(6) 0.0174(5) 0.0066(5) -0.0021(4) -0.0065(4)
O4 0.0208(5) 0.0204(5) 0.0106(4) 0.0017(4) -0.0017(4) -0.0029(4)
C1 0.0182(7) 0.0128(7) 0.0101(6) -0.0001(5) 0.0012(5) 0.0002(5)
C2 0.0163(6) 0.0180(7) 0.0145(6) -0.0002(5) -0.0001(5) -0.0007(5)
C3 0.0223(7) 0.0234(8) 0.0146(7) -0.0032(6) -0.0009(5) -0.0032(6)
C4 0.0267(8) 0.0233(8) 0.0154(7) 0.0009(6) 0.0048(6) -0.0052(6)
C5 0.0193(7) 0.0267(8) 0.0215(7) 0.0046(6) 0.0030(6) -0.0032(6)
C6 0.0178(7) 0.0209(8) 0.0161(7) 0.0009(6) -0.0010(5) 0.0000(6)
C7 0.0201(7) 0.0150(7) 0.0118(6) -0.0028(5) -0.0012(5) -0.0009(5)
C8 0.0168(6) 0.0187(7) 0.0123(6) -0.0034(5) 0.0007(5) -0.0015(5)
C9 0.0192(7) 0.0169(7) 0.0096(6) -0.0041(5) 0.0002(5) -0.0013(5)
C10 0.0221(7) 0.0159(7) 0.0117(6) -0.0023(6) 0.0018(5) 0.0000(5)
C11 0.0218(7) 0.0155(7) 0.0125(6) -0.0031(6) 0.0011(5) 0.0018(5)
C12 0.0263(8) 0.0209(7) 0.0183(7) 0.0029(6) 0.0007(6) 0.0028(6)
C13 0.0256(8) 0.0257(9) 0.0211(7) 0.0003(6) -0.0047(6) 0.0076(6)
C14 0.0307(8) 0.0235(8) 0.0149(7) -0.0059(7) -0.0061(6) 0.0031(6)
C15 0.0282(8) 0.0196(7) 0.0135(7) -0.0024(6) -0.0012(6) -0.0008(6)
C16 0.0188(7) 0.0170(7) 0.0132(6) -0.0028(5) -0.0004(5) 0.0027(5)

loop_
_atom_type_symbol
_atom_type_description
_atom_type_scat_dispersion_real
_atom_type_scat_dispersion_imag
_atom_type_scat_source
C C 0.0181 0.0091 'International Tables Vol C Tables 4.2.6.8 and 6.1.1.4'
H H 0.0000 0.0000 'International Tables Vol C Tables 4.2.6.8 and 6.1.1.4'
O O 0.0492 0.0322 'International Tables Vol C Tables 4.2.6.8 and 6.1.1.4'
S S 0.3331 0.5567 'International Tables Vol C Tables 4.2.6.8 and 6.1.1.4'

loop_
_geom_angle_atom_site_label_1
_geom_angle_atom_site_label_2
_geom_angle_atom_site_label_3
_geom_angle
O1 S1 O2 118.23(6)
O1 S1 C1 109.21(6)
O2 S1 C1 109.08(6)
O1 S1 C7 108.87(6)
O2 S1 C7 106.87(6)
C1 S1 C7 103.59(7)
C16 O4 C9 105.58(11)
C2 C1 C6 122.09(13)
C2 C1 S1 118.46(11)
C6 C1 S1 119.40(11)
C1 C2 C3 118.55(13)
C1 C2 H2 120.7
C3 C2 H2 120.7
C4 C3 C2 120.04(14)
C4 C3 H3 120.0
C2 C3 H3 120.0
C5 C4 C3 120.60(14)
C5 C4 H4 119.7
C3 C4 H4 119.7
C4 C5 C6 120.23(14)
C4 C5 H5 119.9
C6 C5 H5 119.9
C5 C6 C1 118.49(13)
C5 C6 H6 120.8
C1 C6 H6 120.8
C8 C7 S1 107.86(10)
C8 C7 H7A 110.1
S1 C7 H7A 110.1
C8 C7 H7B 110.1
S1 C7 H7B 110.1
H7A C7 H7B 108.4
O3 C8 C9 122.11(13)
O3 C8 C7 121.11(13)
C9 C8 C7 116.75(12)
C10 C9 O4 111.88(12)
C10 C9 C8 132.54(13)
O4 C9 C8 115.52(12)
C9 C10 C11 106.31(13)
C9 C10 H10 126.8
C11 C10 H10 126.8
C16 C11 C12 118.92(13)
C16 C11 C10 105.45(13)
C12 C11 C10 135.62(14)
C13 C12 C11 117.97(15)
C13 C12 H12 121.0
C11 C12 H12 121.0
C12 C13 C14 121.27(15)
C12 C13 H13 119.4
C14 C13 H13 119.4
C15 C14 C13 122.05(14)
C15 C14 H14 119.0
C13 C14 H14 119.0
C14 C15 C16 115.62(14)
C14 C15 H15 122.2
C16 C15 H15 122.2
O4 C16 C15 125.07(13)
O4 C16 C11 110.78(12)
C15 C16 C11 124.14(14)

loop_
_geom_bond_atom_site_label_1
_geom_bond_atom_site_label_2
_geom_bond_distance
S1 O1 1.4394(10)
S1 O2 1.4468(10)
S1 C1 1.7603(14)
S1 C7 1.7936(15)
O3 C8 1.2193(18)
O4 C16 1.3708(17)
O4 C9 1.3781(16)
C1 C2 1.3891(19)
C1 C6 1.3919(19)
C2 C3 1.391(2)
C2 H2 0.9500
C3 C4 1.387(2)
C3 H3 0.9500
C4 C5 1.390(2)
C4 H4 0.9500
C5 C6 1.385(2)
C5 H5 0.9500
C6 H6 0.9500
C7 C8 1.5201(18)
C7 H7A 0.9900
C7 H7B 0.9900
C8 C9 1.460(2)
C9 C10 1.360(2)
C10 C11 1.4343(19)
C10 H10 0.9500
C11 C16 1.398(2)
C11 C12 1.403(2)
C12 C13 1.383(2)
C12 H12 0.9500
C13 C14 1.406(2)
C13 H13 0.9500
C14 C15 1.380(2)
C14 H14 0.9500
C15 C16 1.388(2)
C15 H15 0.9500

loop_
_geom_hbond_atom_site_label_D
_geom_hbond_atom_site_label_H
_geom_hbond_atom_site_label_A
_geom_hbond_site_symmetry_A
_geom_hbond_distance_DH
_geom_hbond_distance_HA
_geom_hbond_distance_DA
_geom_hbond_angle_DHA
C3 H3 O3 2_656 0.95 2.55 3.1808(19) 124
C7 H7a O2 1_565 0.99 2.57 3.5383(17) 165
C7 H7b O1 2_656 0.99 2.47 3.3746(17) 152
C15 H15 O3 3_656 0.95 2.47 3.2742(17) 142

loop_
_geom_torsion_atom_site_label_1
_geom_torsion_atom_site_label_2
_geom_torsion_atom_site_label_3
_geom_torsion_atom_site_label_4
_geom_torsion
O1 S1 C1 C2 29.99(13)
O2 S1 C1 C2 160.57(11)
C7 S1 C1 C2 -85.89(12)
O1 S1 C1 C6 -152.63(12)
O2 S1 C1 C6 -22.06(14)
C7 S1 C1 C6 91.48(13)
C6 C1 C2 C3 -0.3(2)
S1 C1 C2 C3 177.00(11)
C1 C2 C3 C4 -0.2(2)
C2 C3 C4 C5 0.5(2)
C3 C4 C5 C6 -0.3(3)
C4 C5 C6 C1 -0.2(2)
C2 C1 C6 C5 0.5(2)
S1 C1 C6 C5 -176.78(12)
O1 S1 C7 C8 84.82(11)
O2 S1 C7 C8 -43.93(11)
C1 S1 C7 C8 -159.05(10)
S1 C7 C8 O3 -67.61(16)
S1 C7 C8 C9 110.33(12)
C16 O4 C9 C10 -0.23(15)
C16 O4 C9 C8 177.42(12)
O3 C8 C9 C10 176.92(15)
C7 C8 C9 C10 -1.0(2)
O3 C8 C9 O4 -0.1(2)
C7 C8 C9 O4 -178.03(11)
O4 C9 C10 C11 0.70(16)
C8 C9 C10 C11 -176.42(15)
C9 C10 C11 C16 -0.87(16)
C9 C10 C11 C12 177.66(16)
C16 C11 C12 C13 0.3(2)
C10 C11 C12 C13 -178.10(16)
C11 C12 C13 C14 -1.1(2)
C12 C13 C14 C15 0.8(2)
C13 C14 C15 C16 0.4(2)
C9 O4 C16 C15 -179.32(14)
C9 O4 C16 C11 -0.36(15)
C14 C15 C16 O4 177.59(13)
C14 C15 C16 C11 -1.2(2)
C12 C11 C16 O4 -178.05(13)
C10 C11 C16 O4 0.77(16)
C12 C11 C16 C15 0.9(2)
C10 C11 C16 C15 179.74(14)

loop_
_cod_related_entry_id
_cod_related_entry_database
_cod_related_entry_code
1 ChemSpider 13077903
